data_4343951
loop_
_publ_author_name
'Seredyuk, Maksym'
'Pi\~neiro-L\'opez, Luc\'ia'
'Mu\~noz, M Carmen'
'Mart\'inez-Casado, Francisco J'
'Moln\'ar, G\'abor'
'Rodriguez-Velamaz\'an, Jos\'e Alberto'
'Bousseksou, Azzedine'
'Real, Jos\'e Antonio'

_publ_section_title
;
 Homoleptic Iron(II) Complexes with the Ionogenic Ligand
 6,6'-Bis(1H-tetrazol-5-yl)-2,2'-bipyridine: Spin Crossover Behavior in a
 Singular 2D Spin Crossover Coordination Polymer.
;
_journal_issue 15
_journal_name_full 'Inorganic chemistry'
_journal_page_first 7424
_journal_page_last 7432
_journal_paper_doi 10.1021/acs.inorgchem.5b01001
_journal_volume 54
_journal_year 2015
_chemical_formula_sum 'C12 H6 Fe N10'
_chemical_formula_weight 346.12
_chemical_name_systematic
; 
 ? 
;
_space_group_IT_number 61
_symmetry_cell_setting orthorhombic
_symmetry_space_group_name_Hall '-P 2ac 2ab'
_symmetry_space_group_name_H-M 'P b c a'
_atom_sites_solution_hydrogens geom
_atom_sites_solution_primary direct
_atom_sites_solution_secondary difmap
_audit_creation_method SHELXL-97
_cell_angle_alpha 90.00
_cell_angle_beta 90.00
_cell_angle_gamma 90.00
_cell_formula_units_Z 8
_cell_length_a 13.741(3)
_cell_length_b 9.3460(19)
_cell_length_c 20.294(4)
_cell_measurement_temperature 298(2)
_cell_volume 2606.2(9)
_computing_cell_refinement 'XDS (Kabsch, 1993)'
_computing_data_collection 'XDS (Kabsch, 1993)'
_computing_data_reduction 'XDS (Kabsch, 1993)'
_computing_molecular_graphics 'Mercury (Version 3.1; Macrae et al., 2008)'
_computing_publication_material 'SHELXL-97 (Sheldrick, 1997)'
_computing_structure_refinement 'SHELXL-97 (Sheldrick, 1997)'
_computing_structure_solution 'SHELXS-97 (Sheldrick, 1990)'
_diffrn_ambient_temperature 298(2)
_diffrn_detector_area_resol_mean 13.65
_diffrn_measured_fraction_theta_full 0.999
_diffrn_measured_fraction_theta_max 0.999
_diffrn_measurement_device_type 'MAR225 CCD area-detector'
_diffrn_measurement_method 'f\ scans'
_diffrn_radiation_monochromator 'silicon(111) double crystal monochromator'
_diffrn_radiation_source 'undulator radiation'
_diffrn_radiation_type synchrotron
_diffrn_radiation_wavelength 0.79990
_diffrn_reflns_av_R_equivalents 0.0000
_diffrn_reflns_av_sigmaI/netI 0.0177
_diffrn_reflns_limit_h_max 17
_diffrn_reflns_limit_h_min 0
_diffrn_reflns_limit_k_max 11
_diffrn_reflns_limit_k_min 0
_diffrn_reflns_limit_l_max 25
_diffrn_reflns_limit_l_min 0
_diffrn_reflns_number 2662
_diffrn_reflns_theta_full 29.00
_diffrn_reflns_theta_max 30.00
_diffrn_reflns_theta_min 2.26
_exptl_absorpt_coefficient_mu 1.613
_exptl_absorpt_correction_type none
_exptl_crystal_colour red
_exptl_crystal_density_diffrn 1.764
_exptl_crystal_density_method 'not measured'
_exptl_crystal_description prism
_exptl_crystal_F_000 1392
_exptl_crystal_size_max 0.070
_exptl_crystal_size_mid 0.060
_exptl_crystal_size_min 0.050
_refine_diff_density_max 0.599
_refine_diff_density_min -1.197
_refine_diff_density_rms 0.101
_refine_ls_extinction_method none
_refine_ls_goodness_of_fit_ref 0.864
_refine_ls_hydrogen_treatment noref
_refine_ls_matrix_type full
_refine_ls_number_parameters 208
_refine_ls_number_reflns 2662
_refine_ls_number_restraints 0
_refine_ls_restrained_S_all 0.864
_refine_ls_R_factor_all 0.0376
_refine_ls_R_factor_gt 0.0348
_refine_ls_shift/su_max 0.001
_refine_ls_shift/su_mean 0.000
_refine_ls_structure_factor_coef Fsqd
_refine_ls_weighting_details 'calc w=1/[\s^2^(Fo^2^)+(0.0966P)^2^+4.4896P] where P=(Fo^2^+2Fc^2^)/3'
_refine_ls_weighting_scheme calc
_refine_ls_wR_factor_gt 0.1125
_refine_ls_wR_factor_ref 0.1159
_reflns_number_gt 2435
_reflns_number_total 2662
_reflns_threshold_expression >2sigma(I)
_cod_data_source_file ic5b01001_si_002.cif
_cod_data_source_block shelxl
_cod_depositor_comments
;
The following automatic conversions were performed:

'_symmetry_cell_setting' value 'Orthorhombic' changed to
'orthorhombic' according to
/usr/data/users/saulius/crontab/automatic-downloads/rss-feeds/ACS/lib/dictionaries/cif_core.dic
dictionary named 'cif_core.dic' version 2.4.2 from 2011-04-26.

Automatic conversion script
Id: cif_fix_values 3271 2015-04-21 07:52:19Z andrius 

 Adding full bibliography for 4343950--4343952.cif.
;
_cod_original_sg_symbol_H-M Pbca
_cod_database_code 4343951

loop_
_symmetry_equiv_pos_as_xyz
'x, y, z'
'-x+1/2, -y, z+1/2'
'-x, y+1/2, -z+1/2'
'x+1/2, -y+1/2, -z'
'-x, -y, -z'
'x-1/2, y, -z-1/2'
'x, -y-1/2, z-1/2'
'-x-1/2, y-1/2, z'

loop_
_atom_site_label
_atom_site_type_symbol
_atom_site_fract_x
_atom_site_fract_y
_atom_site_fract_z
_atom_site_U_iso_or_equiv
_atom_site_adp_type
_atom_site_occupancy
_atom_site_symmetry_multiplicity
_atom_site_calc_flag
_atom_site_refinement_flags
C1 C 1.02011(16) 0.1704(2) 0.54299(11) 0.0146(4) Uani 1 1 d .
C2 C 1.04941(17) 0.2158(3) 0.48082(11) 0.0216(5) Uani 1 1 d .
H2 H 1.1041 0.1767 0.4607 0.026 Uiso 1 1 calc R
C3 C 0.9951(2) 0.3207(3) 0.44962(11) 0.0244(5) Uani 1 1 d .
H3 H 1.0125 0.3510 0.4076 0.029 Uiso 1 1 calc R
C4 C 0.91506(18) 0.3808(3) 0.48055(12) 0.0219(5) Uani 1 1 d .
H4 H 0.8785 0.4517 0.4601 0.026 Uiso 1 1 calc R
C5 C 0.89122(16) 0.3318(2) 0.54306(12) 0.0156(5) Uani 1 1 d .
C6 C 1.07055(16) 0.0613(2) 0.58415(10) 0.0140(4) Uani 1 1 d .
C7 C 1.15509(17) -0.0121(3) 0.56722(11) 0.0213(5) Uani 1 1 d .
H7 H 1.1851 0.0036 0.5268 0.026 Uiso 1 1 calc R
C8 C 1.19340(17) -0.1082(3) 0.61143(12) 0.0249(5) Uani 1 1 d .
H8 H 1.2499 -0.1579 0.6008 0.030 Uiso 1 1 calc R
C9 C 1.14857(19) -0.1318(3) 0.67171(11) 0.0226(5) Uani 1 1 d .
H9 H 1.1745 -0.1956 0.7022 0.027 Uiso 1 1 calc R
C10 C 1.06384(16) -0.0569(2) 0.68479(11) 0.0147(4) Uani 1 1 d .
C11 C 0.81447(16) 0.3871(2) 0.58671(10) 0.0149(4) Uani 1 1 d .
C12 C 1.00432(15) -0.0647(2) 0.74505(10) 0.0137(4) Uani 1 1 d .
N1 N 0.94183(13) 0.22634(19) 0.57199(8) 0.0129(4) Uani 1 1 d .
N2 N 1.02723(13) 0.03835(19) 0.64215(8) 0.0130(4) Uani 1 1 d .
N3 N 0.79867(14) 0.3221(2) 0.64445(10) 0.0180(4) Uani 1 1 d .
N4 N 0.77078(16) -0.1043(2) 0.67484(9) 0.0210(4) Uani 1 1 d .
N5 N 0.79562(14) 0.0024(2) 0.63644(9) 0.0186(4) Uani 1 1 d .
N6 N 0.75710(14) 0.5007(2) 0.58002(9) 0.0204(4) Uani 1 1 d .
N7 N 0.93401(14) 0.03126(19) 0.75398(9) 0.0148(4) Uani 1 1 d .
N8 N 0.89129(14) -0.0028(2) 0.81129(10) 0.0202(4) Uani 1 1 d .
N9 N 0.93448(17) -0.1148(3) 0.83565(9) 0.0229(5) Uani 1 1 d .
N10 N 1.00696(15) -0.1577(2) 0.79433(9) 0.0183(4) Uani 1 1 d .
Fe1 Fe 0.90172(2) 0.16246(3) 0.670682(15) 0.01123(15) Uani 1 1 d .

loop_
_atom_site_aniso_label
_atom_site_aniso_U_11
_atom_site_aniso_U_22
_atom_site_aniso_U_33
_atom_site_aniso_U_23
_atom_site_aniso_U_13
_atom_site_aniso_U_12
C1 0.0180(10) 0.0145(10) 0.0112(10) -0.0023(8) 0.0005(8) -0.0025(8)
C2 0.0253(11) 0.0253(12) 0.0141(10) 0.0004(9) 0.0064(9) 0.0015(9)
C3 0.0360(14) 0.0266(13) 0.0106(10) 0.0052(9) 0.0038(10) -0.0014(10)
C4 0.0307(12) 0.0194(12) 0.0156(11) 0.0078(10) -0.0018(9) 0.0020(10)
C5 0.0186(11) 0.0153(11) 0.0128(11) -0.0014(8) -0.0037(8) -0.0015(8)
C6 0.0165(10) 0.0141(10) 0.0113(10) -0.0032(8) 0.0013(8) -0.0013(8)
C7 0.0190(11) 0.0291(12) 0.0158(10) -0.0001(9) 0.0061(8) 0.0035(10)
C8 0.0188(11) 0.0318(14) 0.0240(12) -0.0021(10) 0.0042(9) 0.0096(10)
C9 0.0230(12) 0.0248(12) 0.0199(12) 0.0031(9) -0.0001(9) 0.0094(10)
C10 0.0178(10) 0.0146(10) 0.0117(9) 0.0005(8) -0.0002(8) 0.0010(8)
C11 0.0176(10) 0.0137(10) 0.0133(10) 0.0003(8) -0.0034(8) 0.0010(8)
C12 0.0168(9) 0.0135(9) 0.0106(9) 0.0009(8) -0.0018(8) 0.0003(8)
N1 0.0169(9) 0.0122(9) 0.0095(8) -0.0014(6) -0.0005(7) -0.0023(7)
N2 0.0160(8) 0.0124(8) 0.0106(8) -0.0011(7) 0.0008(7) 0.0006(7)
N3 0.0203(10) 0.0160(9) 0.0177(10) 0.0032(7) 0.0027(8) 0.0050(7)
N4 0.0213(10) 0.0212(11) 0.0204(10) 0.0048(8) -0.0040(7) -0.0069(8)
N5 0.0202(9) 0.0178(10) 0.0179(9) 0.0010(8) 0.0010(7) -0.0052(8)
N6 0.0240(10) 0.0220(10) 0.0153(9) 0.0020(8) -0.0025(8) 0.0063(8)
N7 0.0195(8) 0.0143(8) 0.0108(8) 0.0027(7) 0.0011(7) 0.0032(7)
N8 0.0256(10) 0.0219(10) 0.0131(9) 0.0036(8) 0.0047(7) 0.0056(8)
N9 0.0297(11) 0.0245(11) 0.0144(9) 0.0066(8) 0.0057(8) 0.0081(10)
N10 0.0227(10) 0.0200(10) 0.0121(9) 0.0050(7) 0.0019(7) 0.0041(7)
Fe1 0.0149(2) 0.0092(2) 0.0095(2) 0.00166(10) 0.00071(10) 0.00197(10)

loop_
_atom_type_symbol
_atom_type_description
_atom_type_scat_dispersion_real
_atom_type_scat_dispersion_imag
_atom_type_scat_source
C C 0.0033 0.0016 'International Tables Vol C Tables 4.2.6.8 and 6.1.1.4'
N N 0.0061 0.0033 'International Tables Vol C Tables 4.2.6.8 and 6.1.1.4'
Fe Fe 0.3463 0.8444 'International Tables Vol C Tables 4.2.6.8 and 6.1.1.4'
H H 0.0000 0.0000 'International Tables Vol C Tables 4.2.6.8 and 6.1.1.4'

loop_
_geom_angle_atom_site_label_1
_geom_angle_atom_site_label_2
_geom_angle_atom_site_label_3
_geom_angle
_geom_angle_site_symmetry_1
_geom_angle_site_symmetry_3
N1 C1 C2 121.0(2) . .
N1 C1 C6 113.36(18) . .
C2 C1 C6 125.7(2) . .
C1 C2 C3 118.3(2) . .
C2 C3 C4 120.5(2) . .
C5 C4 C3 117.9(2) . .
N1 C5 C4 121.3(2) . .
N1 C5 C11 111.5(2) . .
C4 C5 C11 127.2(2) . .
N2 C6 C7 120.7(2) . .
N2 C6 C1 113.37(19) . .
C7 C6 C1 126.0(2) . .
C8 C7 C6 118.7(2) . .
C7 C8 C9 120.6(2) . .
C10 C9 C8 117.5(2) . .
N2 C10 C9 121.9(2) . .
N2 C10 C12 111.14(19) . .
C9 C10 C12 127.0(2) . .
N6 C11 N3 110.86(19) . .
N6 C11 C5 130.1(2) . .
N3 C11 C5 118.96(19) . .
N10 C12 N7 111.03(19) . .
N10 C12 C10 130.1(2) . .
N7 C12 C10 118.87(19) . .
C1 N1 C5 120.88(19) . .
C1 N1 Fe1 120.43(14) . .
C5 N1 Fe1 118.44(15) . .
C6 N2 C10 120.56(19) . .
C6 N2 Fe1 120.41(15) . .
C10 N2 Fe1 118.95(14) . .
N4 N3 C11 106.73(18) 8_765 .
N4 N3 Fe1 136.58(15) 8_765 .
C11 N3 Fe1 115.49(15) . .
N5 N4 N3 107.77(18) . 8_755
N4 N5 N6 110.77(18) . 8_755
N4 N5 Fe1 120.11(15) . .
N6 N5 Fe1 128.94(14) 8_755 .
C11 N6 N5 103.88(17) . 8_765
C12 N7 N8 106.02(17) . .
C12 N7 Fe1 115.48(14) . .
N8 N7 Fe1 137.06(15) . .
N9 N8 N7 108.71(18) . .
N8 N9 N10 109.65(18) . .
C12 N10 N9 104.59(18) . .
C12 N10 Fe1 139.03(16) . 3_746
N9 N10 Fe1 116.10(14) . 3_746
N3 Fe1 N7 137.74(7) . .
N3 Fe1 N2 147.46(7) . .
N7 Fe1 N2 74.79(7) . .
N3 Fe1 N1 75.16(7) . .
N7 Fe1 N1 147.08(7) . .
N2 Fe1 N1 72.30(7) . .
N3 Fe1 N5 87.52(8) . .
N7 Fe1 N5 89.84(7) . .
N2 Fe1 N5 94.55(7) . .
N1 Fe1 N5 93.68(7) . .
N3 Fe1 N10 85.70(8) . 3_756
N7 Fe1 N10 93.69(7) . 3_756
N2 Fe1 N10 92.36(7) . 3_756
N1 Fe1 N10 86.73(7) . 3_756
N5 Fe1 N10 172.86(7) . 3_756

loop_
_geom_bond_atom_site_label_1
_geom_bond_atom_site_label_2
_geom_bond_distance
_geom_bond_site_symmetry_2
C1 N1 1.333(3) .
C1 C2 1.391(3) .
C1 C6 1.489(3) .
C2 C3 1.385(3) .
C3 C4 1.385(4) .
C4 C5 1.388(3) .
C5 N1 1.342(3) .
C5 C11 1.471(3) .
C6 N2 1.336(3) .
C6 C7 1.392(3) .
C7 C8 1.375(3) .
C8 C9 1.387(3) .
C9 C10 1.384(3) .
C10 N2 1.340(3) .
C10 C12 1.473(3) .
C11 N6 1.329(3) .
C11 N3 1.338(3) .
C12 N10 1.325(3) .
C12 N7 1.331(3) .
N1 Fe1 2.1614(18) .
N2 Fe1 2.1575(18) .
N3 N4 1.328(3) 8_765
N3 Fe1 2.1246(19) .
N4 N5 1.311(3) .
N4 N3 1.328(3) 8_755
N5 N6 1.355(3) 8_755
N5 Fe1 2.2016(19) .
N6 N5 1.355(3) 8_765
N7 N8 1.341(3) .
N7 Fe1 2.1350(18) .
N8 N9 1.301(3) .
N9 N10 1.362(3) .
N10 Fe1 2.2147(19) 3_746
Fe1 N10 2.2147(19) 3_756
